data_1550829
loop_
_publ_author_name
'Huskic, Igor'
'Novendra, Novendra'
'Lim, Dae-Woon'
'Topi\'c, Filip'
'Titi, Hatem M.'
'Pekov, I. V.'
'Krivovichev, S.'
'Navrotsky, Alexandra'
'Kitagawa, Hiroshi'
'Fri\<s\<ci\'c, Tomislav'

_publ_section_title
;
 Functionality in Metal-Organic Framework Minerals: Proton Conductivity,
 Stability and Potential for Polymorphism
;
_journal_name_full 'Chemical Science'
_journal_paper_doi 10.1039/C8SC05088K
_journal_year 2019
_chemical_compound_source synthetic
_chemical_formula_moiety 'Na Fe C6 O12 2-,Mg H12 O6 2+, H6 O3'
_chemical_formula_sum 'C6 H18 Fe Mg Na O21'
_chemical_formula_weight 529.35
_chemical_name_common 'Stepanovite, hexagonal polymorph'
_chemical_name_systematic 'sodium magnesium iron(III) oxalate nonahydrate'
_chemical_properties_physical 'moisture-sensitive, photo-sensitive,Heat-sensitive,Light-sensitive,Photo-sensitive'
_space_group_crystal_system trigonal
_space_group_IT_number 158
_space_group_name_Hall 'P 3 -2"c'
_space_group_name_H-M_alt 'P 3 c 1'
_symmetry_space_group_name_Hall 'P 3 -2"c'
_symmetry_space_group_name_H-M 'P 3 c 1'
_atom_sites_solution_hydrogens difmap
_audit_creation_method SHELXL-2018/3
_audit_update_record
;
2018-09-19 deposited with the CCDC.    2019-04-01 downloaded from the CCDC.
;
_cell_angle_alpha 90
_cell_angle_beta 90
_cell_angle_gamma 120
_cell_formula_units_Z 6
_cell_length_a 17.0033(11)
_cell_length_b 17.0033(11)
_cell_length_c 12.4160(8)
_cell_measurement_reflns_used 174810
_cell_measurement_temperature 100
_cell_measurement_theta_max 79.556
_cell_measurement_theta_min 4.789
_cell_volume 3108.7(3)
_computing_cell_refinement 'SAINT V8.35A, Bruker-AXS'
_computing_data_collection 'APEX 2, Bruker-AXS'
_computing_data_reduction 'SAINT V8.35A, Bruker-AXS'
_computing_structure_refinement 'SHELXL-2018/3 (Sheldrick, 2018)'
_computing_structure_solution 'SHELXT 2014/4 (Sheldrick, 2014)'
_diffrn_ambient_pressure 101325
_diffrn_ambient_temperature 100
_diffrn_measured_fraction_theta_full 0.999
_diffrn_measured_fraction_theta_max 0.999
_diffrn_measurement_device_type 'Bruker PHOTON 100 CMOS'
_diffrn_measurement_method 'omega scans'
_diffrn_radiation_probe x-ray
_diffrn_radiation_type MoK\a
_diffrn_radiation_wavelength 0.71073
_diffrn_reflns_av_R_equivalents 0.0547
_diffrn_reflns_av_unetI/netI 0.0238
_diffrn_reflns_Laue_measured_fraction_full 0.999
_diffrn_reflns_Laue_measured_fraction_max 0.999
_diffrn_reflns_limit_h_max 30
_diffrn_reflns_limit_h_min -30
_diffrn_reflns_limit_k_max 30
_diffrn_reflns_limit_k_min -30
_diffrn_reflns_limit_l_max 22
_diffrn_reflns_limit_l_min -22
_diffrn_reflns_number 168331
_diffrn_reflns_point_group_measured_fraction_full 0.999
_diffrn_reflns_point_group_measured_fraction_max 0.998
_diffrn_reflns_theta_full 25.242
_diffrn_reflns_theta_max 39.871
_diffrn_reflns_theta_min 2.767
_diffrn_source 'sealed X-ray tube'
_diffrn_source_type 'Bruker D8'
_exptl_absorpt_coefficient_mu 0.875
_exptl_absorpt_correction_T_max 0.7478
_exptl_absorpt_correction_T_min 0.6717
_exptl_absorpt_correction_type multi-scan
_exptl_absorpt_process_details 'SADABS-2012/1, G. Sheldrick'
_exptl_crystal_colour green
_exptl_crystal_density_diffrn 1.697
_exptl_crystal_description 'hexagonal prism'
_exptl_crystal_F_000 1626
_exptl_crystal_recrystallization_method water
_exptl_crystal_size_max 0.3
_exptl_crystal_size_mid 0.2
_exptl_crystal_size_min 0.2
_refine_diff_density_max 0.478
_refine_diff_density_min -0.713
_refine_diff_density_rms 0.120
_refine_ls_abs_structure_details
;
 Refined as an inversion twin.
;
_refine_ls_abs_structure_Flack 0.148(11)
_refine_ls_extinction_method none
_refine_ls_goodness_of_fit_ref 1.099
_refine_ls_hydrogen_treatment refxyz
_refine_ls_matrix_type full
_refine_ls_number_parameters 343
_refine_ls_number_reflns 12725
_refine_ls_number_restraints 2
_refine_ls_restrained_S_all 1.099
_refine_ls_R_factor_all 0.0409
_refine_ls_R_factor_gt 0.0351
_refine_ls_shift/su_max 0.001
_refine_ls_shift/su_mean 0.000
_refine_ls_structure_factor_coef Fsqd
_refine_ls_weighting_details 'w=1/[\s^2^(Fo^2^)+(0.0429P)^2^+0.7817P] where P=(Fo^2^+2Fc^2^)/3'
_refine_ls_weighting_scheme calc
_refine_ls_wR_factor_gt 0.0851
_refine_ls_wR_factor_ref 0.0879
_reflns_Friedel_coverage 0.997
_reflns_Friedel_fraction_full 0.998
_reflns_Friedel_fraction_max 0.998
_reflns_number_gt 11489
_reflns_number_total 12725
_reflns_threshold_expression 'I > 2\s(I)'
_cod_data_source_file c8sc05088k2.cif
_cod_data_source_block StepII_100
_cod_original_cell_volume 3108.7(4)
_cod_database_code 1550829
_shelx_shelxl_version_number 2018/3
_shelx_space_group_comment
;
The symmetry employed for this shelxl refinement is uniquely defined
by the following loop, which should always be used as a source of
symmetry information in preference to the above space-group names.
They are only intended as comments.
;

loop_
_space_group_symop_operation_xyz
'x, y, z'
'-y, x-y, z'
'-x+y, -x, z'
'-y, -x, z+1/2'
'-x+y, y, z+1/2'
'x, x-y, z+1/2'

loop_
_atom_site_label
_atom_site_type_symbol
_atom_site_fract_x
_atom_site_fract_y
_atom_site_fract_z
_atom_site_U_iso_or_equiv
_atom_site_adp_type
_atom_site_occupancy
_atom_site_site_symmetry_order
_atom_site_calc_flag
_atom_site_refinement_flags_posn
_atom_site_refinement_flags_adp
_atom_site_refinement_flags_occupancy
Fe1 Fe 0.33871(2) 0.32888(2) 0.50060(4) 0.00742(4) Uani 1 1 d . . .
Na1 Na 0.00970(4) 0.33807(9) 0.50093(17) 0.01034(9) Uani 1 1 d . . .
Mg1 Mg 0.333333 0.666667 0.48948(11) 0.0084(2) Uani 1 3 d S T P
O1 O 0.27689(9) 0.38268(9) 0.41410(13) 0.0112(2) Uani 1 1 d . . .
C1 C 0.19671(11) 0.36122(11) 0.44711(16) 0.0092(3) Uani 1 1 d . . .
Mg2 Mg 0.666667 0.333333 0.49811(15) 0.00833(12) Uani 1 3 d S T P
O2 O 0.22252(10) 0.27891(9) 0.58596(13) 0.0109(2) Uani 1 1 d . . .
C2 C 0.16725(11) 0.30439(12) 0.55232(15) 0.0089(3) Uani 1 1 d . . .
O3 O 0.09517(10) 0.28695(11) 0.59517(14) 0.0149(3) Uani 1 1 d . . .
C3 C 0.47612(11) 0.50566(12) 0.55221(15) 0.0089(3) Uani 1 1 d . . .
Mg3 Mg 0.000000 0.000000 0.50447(13) 0.00951(19) Uani 1 3 d S T P
O4 O 0.14466(9) 0.38193(10) 0.40416(13) 0.0137(2) Uani 1 1 d . . .
C4 C 0.50706(12) 0.47956(11) 0.44697(15) 0.0088(2) Uani 1 1 d . . .
O5 O 0.40303(9) 0.43982(9) 0.59373(12) 0.0107(2) Uani 1 1 d . . .
C5 C 0.30503(11) 0.15399(12) 0.44735(15) 0.0089(2) Uani 1 1 d . . .
O6 O 0.45425(10) 0.39741(9) 0.41552(13) 0.0107(2) Uani 1 1 d . . .
C6 C 0.36520(11) 0.18220(12) 0.55001(15) 0.0090(2) Uani 1 1 d . . .
O7 O 0.57692(10) 0.53601(9) 0.40228(13) 0.0142(2) Uani 1 1 d . . .
O8 O 0.52014(10) 0.58300(9) 0.58806(13) 0.0120(2) Uani 1 1 d . . .
O9 O 0.29302(10) 0.21685(10) 0.40828(13) 0.0113(2) Uani 1 1 d . . .
O10 O 0.38244(10) 0.25977(9) 0.58862(13) 0.0111(2) Uani 1 1 d . . .
O11 O 0.27309(10) 0.07639(9) 0.41161(14) 0.0128(2) Uani 1 1 d . . .
O12 O 0.39226(9) 0.13305(10) 0.58649(13) 0.0130(2) Uani 1 1 d . . .
O13 O 0.11133(11) 0.08119(10) 0.60121(13) 0.0137(2) Uani 1 1 d . . .
H13B H 0.1233(19) 0.123(2) 0.610(2) 0.021 Uiso 1 1 d . U .
H13A H 0.1472(19) 0.074(2) 0.648(2) 0.021 Uiso 1 1 d . U .
O14 O 0.03082(10) 0.11189(10) 0.41083(13) 0.0137(2) Uani 1 1 d . . .
H14B H -0.001(2) 0.1433(19) 0.405(3) 0.021 Uiso 1 1 d . U .
H14A H 0.056(2) 0.112(2) 0.356(2) 0.021 Uiso 1 1 d . U .
O15 O 0.41581(9) 0.77807(10) 0.39418(12) 0.0134(2) Uani 1 1 d . . .
H15B H 0.479(2) 0.8163(19) 0.393(2) 0.020 Uiso 1 1 d . U .
H15A H 0.387(2) 0.782(2) 0.339(2) 0.020 Uiso 1 1 d . U .
O16 O 0.25287(9) 0.55530(10) 0.58484(12) 0.0136(2) Uani 1 1 d . . .
H16B H 0.262(2) 0.520(2) 0.640(3) 0.020 Uiso 1 1 d . U .
H16A H 0.209(2) 0.5440(19) 0.591(3) 0.020 Uiso 1 1 d . U .
O17 O 0.63706(9) 0.41517(9) 0.59368(11) 0.0136(2) Uani 1 1 d . . .
H17B H 0.670(2) 0.461(2) 0.601(2) 0.020 Uiso 1 1 d . U .
H17A H 0.593(2) 0.404(2) 0.645(2) 0.020 Uiso 1 1 d . U .
O18 O 0.74815(8) 0.44468(9) 0.40369(11) 0.0127(2) Uani 1 1 d . . .
H18B H 0.718(2) 0.445(2) 0.348(2) 0.019 Uiso 1 1 d . U .
H18A H 0.8092(19) 0.4800(18) 0.400(2) 0.019 Uiso 1 1 d . U .
O19 O 0.66386(10) 0.49091(8) 0.25120(12) 0.01121(18) Uani 1 1 d . . .
H19B H 0.6425(19) 0.5025(19) 0.294(2) 0.017 Uiso 1 1 d . U .
H19A H 0.6938(19) 0.538(2) 0.213(2) 0.017 Uiso 1 1 d . U .
O20 O 0.49571(9) 0.67177(10) 0.24490(12) 0.0116(2) Uani 1 1 d D . .
H20B H 0.5162(19) 0.6427(18) 0.214(2) 0.017 Uiso 1 1 d D U .
H20A H 0.5276(19) 0.696(2) 0.293(3) 0.017 Uiso 1 1 d . U .
O21 O 0.15886(9) 0.16250(9) 0.25260(14) 0.0117(2) Uani 1 1 d . . .
H21B H 0.196(2) 0.179(2) 0.299(2) 0.018 Uiso 1 1 d . U .
H21A H 0.172(2) 0.2112(19) 0.218(3) 0.018 Uiso 1 1 d . U .

loop_
_atom_site_aniso_label
_atom_site_aniso_U_11
_atom_site_aniso_U_22
_atom_site_aniso_U_33
_atom_site_aniso_U_23
_atom_site_aniso_U_13
_atom_site_aniso_U_12
Fe1 0.00563(9) 0.00568(9) 0.01061(7) -0.00045(6) -0.00110(8) 0.00258(8)
Na1 0.0060(2) 0.0079(2) 0.0173(2) 0.0001(2) -0.0011(3) 0.0037(2)
Mg1 0.0091(2) 0.0091(2) 0.0070(6) 0.000 0.000 0.00456(11)
O1 0.0089(4) 0.0113(5) 0.0136(6) 0.0052(4) 0.0040(4) 0.0052(4)
C1 0.0087(5) 0.0076(6) 0.0112(7) 0.0027(5) 0.0009(5) 0.0041(5)
Mg2 0.00839(17) 0.00839(17) 0.0082(3) 0.000 0.000 0.00419(9)
O2 0.0091(5) 0.0102(5) 0.0139(6) 0.0036(4) 0.0010(4) 0.0052(4)
C2 0.0080(5) 0.0086(6) 0.0105(7) 0.0022(5) 0.0008(5) 0.0046(5)
O3 0.0125(5) 0.0183(6) 0.0165(6) 0.0080(5) 0.0072(5) 0.0096(5)
C3 0.0078(5) 0.0087(5) 0.0104(6) -0.0015(5) 0.0008(5) 0.0045(5)
Mg3 0.0095(2) 0.0095(2) 0.0095(5) 0.000 0.000 0.00476(12)
O4 0.0125(5) 0.0168(6) 0.0153(6) 0.0068(5) 0.0017(4) 0.0101(5)
C4 0.0075(5) 0.0080(5) 0.0107(6) -0.0013(5) 0.0005(5) 0.0038(4)
O5 0.0082(4) 0.0084(4) 0.0120(5) -0.0027(4) 0.0018(4) 0.0016(4)
C5 0.0071(5) 0.0079(5) 0.0117(6) -0.0017(5) -0.0018(4) 0.0038(4)
O6 0.0080(4) 0.0093(4) 0.0138(6) -0.0048(4) -0.0007(4) 0.0035(4)
C6 0.0072(5) 0.0080(5) 0.0117(6) -0.0015(5) -0.0021(4) 0.0036(4)
O7 0.0106(5) 0.0097(4) 0.0172(6) -0.0021(4) 0.0053(4) 0.0012(4)
O8 0.0103(5) 0.0067(4) 0.0176(6) -0.0042(4) 0.0001(4) 0.0031(4)
O9 0.0119(5) 0.0080(4) 0.0138(6) -0.0009(4) -0.0053(4) 0.0047(4)
O10 0.0126(5) 0.0086(4) 0.0122(6) -0.0026(4) -0.0048(4) 0.0054(4)
O11 0.0116(5) 0.0093(5) 0.0178(7) -0.0055(4) -0.0049(4) 0.0056(4)
O12 0.0127(5) 0.0114(5) 0.0176(6) -0.0001(4) -0.0043(4) 0.0080(4)
O13 0.0152(6) 0.0095(5) 0.0149(6) -0.0009(4) -0.0050(5) 0.0051(4)
O14 0.0152(5) 0.0149(6) 0.0149(6) 0.0054(5) 0.0058(5) 0.0104(5)
O15 0.0098(5) 0.0151(5) 0.0138(6) 0.0051(4) 0.0005(4) 0.0051(4)
O16 0.0097(5) 0.0158(5) 0.0143(6) 0.0051(4) 0.0003(4) 0.0056(4)
O17 0.0149(5) 0.0095(4) 0.0138(5) -0.0005(4) 0.0047(4) 0.0041(4)
O18 0.0086(4) 0.0146(5) 0.0133(5) 0.0052(4) 0.0001(4) 0.0045(4)
O19 0.0141(4) 0.0120(4) 0.0088(4) 0.0024(4) 0.0026(3) 0.0074(4)
O20 0.0117(5) 0.0149(5) 0.0096(6) -0.0032(4) -0.0014(4) 0.0077(4)
O21 0.0111(5) 0.0126(5) 0.0095(5) 0.0016(4) -0.0013(5) 0.0045(4)

loop_
_atom_type_symbol
_atom_type_description
_atom_type_scat_dispersion_real
_atom_type_scat_dispersion_imag
_atom_type_scat_source
C C 0.0033 0.0016 'International Tables Vol C Tables 4.2.6.8 and 6.1.1.4'
H H 0.0000 0.0000 'International Tables Vol C Tables 4.2.6.8 and 6.1.1.4'
O O 0.0106 0.0060 'International Tables Vol C Tables 4.2.6.8 and 6.1.1.4'
Na Na 0.0362 0.0249 'International Tables Vol C Tables 4.2.6.8 and 6.1.1.4'
Mg Mg 0.0486 0.0363 'International Tables Vol C Tables 4.2.6.8 and 6.1.1.4'
Fe Fe 0.3463 0.8444 'International Tables Vol C Tables 4.2.6.8 and 6.1.1.4'

loop_
_geom_angle_atom_site_label_1
_geom_angle_atom_site_label_2
_geom_angle_atom_site_label_3
_geom_angle
_geom_angle_site_symmetry_1
_geom_angle_site_symmetry_3
O10 Fe1 O5 92.84(6) . .
O10 Fe1 O6 94.88(5) . .
O5 Fe1 O6 80.95(6) . .
O10 Fe1 O1 171.79(6) . .
O5 Fe1 O1 92.47(5) . .
O6 Fe1 O1 92.13(6) . .
O10 Fe1 O9 80.59(4) . .
O5 Fe1 O9 170.70(4) . .
O6 Fe1 O9 92.99(6) . .
O1 Fe1 O9 94.81(6) . .
O10 Fe1 O2 92.24(6) . .
O5 Fe1 O2 92.97(6) . .
O6 Fe1 O2 170.85(4) . .
O1 Fe1 O2 81.24(4) . .
O9 Fe1 O2 93.85(6) . .
O3 Na1 O4 71.69(4) . .
O3 Na1 O12 102.53(9) . 2
O4 Na1 O12 166.39(8) . 2
O3 Na1 O7 165.67(6) . 3_565
O4 Na1 O7 97.88(9) . 3_565
O12 Na1 O7 89.72(6) 2 3_565
O3 Na1 O8 99.06(8) . 3_565
O4 Na1 O8 95.45(6) . 3_565
O12 Na1 O8 97.66(8) 2 3_565
O7 Na1 O8 71.61(7) 3_565 3_565
O3 Na1 O11 92.32(8) . 2
O4 Na1 O11 95.29(9) . 2
O12 Na1 O11 72.32(4) 2 2
O7 Na1 O11 98.55(8) 3_565 2
O8 Na1 O11 166.34(5) 3_565 2
O3 Na1 C6 99.94(7) . 2
O4 Na1 C6 145.50(9) . 2
O12 Na1 C6 21.53(5) 2 2
O7 Na1 C6 94.17(5) 3_565 2
O8 Na1 C6 119.04(8) 3_565 2
O11 Na1 C6 50.83(5) 2 2
O3 Na1 C3 120.53(8) . 3_565
O4 Na1 C3 101.03(6) . 3_565
O12 Na1 C3 92.52(7) 2 3_565
O7 Na1 C3 50.51(6) 3_565 3_565
O8 Na1 C3 21.49(5) 3_565 3_565
O11 Na1 C3 146.47(7) 2 3_565
C6 Na1 C3 111.49(6) 2 3_565
O3 Na1 C2 21.24(5) . .
O4 Na1 C2 50.45(5) . .
O12 Na1 C2 123.07(8) 2 .
O7 Na1 C2 147.17(8) 3_565 .
O8 Na1 C2 99.79(6) 3_565 .
O11 Na1 C2 93.55(7) 2 .
C6 Na1 C2 116.83(6) 2 .
C3 Na1 C2 119.40(5) 3_565 .
O3 Na1 C4 149.02(8) . 3_565
O4 Na1 C4 101.69(7) . 3_565
O12 Na1 C4 89.49(5) 2 3_565
O7 Na1 C4 21.30(5) 3_565 3_565
O8 Na1 C4 50.61(6) 3_565 3_565
O11 Na1 C4 118.62(8) 2 3_565
C6 Na1 C4 101.19(4) 2 3_565
C3 Na1 C4 29.29(5) 3_565 3_565
C2 Na1 C4 140.97(5) . 3_565
O3 Na1 C5 97.64(7) . 2
O4 Na1 C5 116.85(9) . 2
O12 Na1 C5 50.75(5) 2 2
O7 Na1 C5 95.88(6) 3_565 2
O8 Na1 C5 146.96(7) 3_565 2
O11 Na1 C5 21.60(5) 2 2
C6 Na1 C5 29.32(4) 2 2
C3 Na1 C5 133.30(4) 3_565 2
C2 Na1 C5 105.95(6) . 2
C4 Na1 C5 111.80(5) 3_565 2
O3 Na1 C1 50.45(5) . .
O4 Na1 C1 21.25(5) . .
O12 Na1 C1 151.02(8) 2 .
O7 Na1 C1 118.61(8) 3_565 .
O8 Na1 C1 97.17(5) 3_565 .
O11 Na1 C1 95.90(7) 2 .
C6 Na1 C1 137.92(6) 2 .
C3 Na1 C1 109.79(4) 3_565 .
C2 Na1 C1 29.23(3) . .
C4 Na1 C1 119.04(6) 3_565 .
C5 Na1 C1 115.39(6) 2 .
O16 Mg1 O16 90.42(8) . 3_565
O16 Mg1 O16 90.42(8) . 2_665
O16 Mg1 O16 90.42(8) 3_565 2_665
O16 Mg1 O15 179.08(6) . .
O16 Mg1 O15 90.11(6) 3_565 .
O16 Mg1 O15 88.82(6) 2_665 .
O16 Mg1 O15 90.10(6) . 2_665
O16 Mg1 O15 88.82(6) 3_565 2_665
O16 Mg1 O15 179.08(6) 2_665 2_665
O15 Mg1 O15 90.66(8) . 2_665
O16 Mg1 O15 88.82(6) . 3_565
O16 Mg1 O15 179.08(6) 3_565 3_565
O16 Mg1 O15 90.10(6) 2_665 3_565
O15 Mg1 O15 90.66(8) . 3_565
O15 Mg1 O15 90.66(8) 2_665 3_565
C1 O1 Fe1 114.84(12) . .
O4 C1 O1 126.40(18) . .
O4 C1 C2 119.37(17) . .
O1 C1 C2 114.22(17) . .
O4 C1 Na1 44.17(10) . .
O1 C1 Na1 169.89(13) . .
C2 C1 Na1 75.30(11) . .
O18 Mg2 O18 90.89(9) 3_665 2_655
O18 Mg2 O18 90.89(9) 3_665 .
O18 Mg2 O18 90.89(9) 2_655 .
O18 Mg2 O17 89.22(5) 3_665 3_665
O18 Mg2 O17 179.69(12) 2_655 3_665
O18 Mg2 O17 89.40(5) . 3_665
O18 Mg2 O17 89.40(5) 3_665 2_655
O18 Mg2 O17 89.21(5) 2_655 2_655
O18 Mg2 O17 179.69(11) . 2_655
O17 Mg2 O17 90.50(9) 3_665 2_655
O18 Mg2 O17 179.69(11) 3_665 .
O18 Mg2 O17 89.40(5) 2_655 .
O18 Mg2 O17 89.22(5) . .
O17 Mg2 O17 90.49(9) 3_665 .
O17 Mg2 O17 90.49(9) 2_655 .
C2 O2 Fe1 114.48(13) . .
O3 C2 O2 125.95(18) . .
O3 C2 C1 119.16(17) . .
O2 C2 C1 114.88(17) . .
O3 C2 Na1 43.75(10) . .
O2 C2 Na1 169.26(14) . .
C1 C2 Na1 75.47(11) . .
C2 O3 Na1 115.01(14) . .
O8 C3 O5 126.21(17) . .
O8 C3 C4 119.95(15) . .
O5 C3 C4 113.83(14) . .
O8 C3 Na1 45.09(10) . 2_665
O5 C3 Na1 168.46(14) . 2_665
C4 C3 Na1 75.43(9) . 2_665
O14 Mg3 O14 91.30(9) 3 .
O14 Mg3 O14 91.31(9) 3 2
O14 Mg3 O14 91.30(9) . 2
O14 Mg3 O13 89.21(6) 3 3
O14 Mg3 O13 179.00(11) . 3
O14 Mg3 O13 89.55(6) 2 3
O14 Mg3 O13 89.55(6) 3 .
O14 Mg3 O13 89.20(6) . .
O14 Mg3 O13 179.00(11) 2 .
O13 Mg3 O13 89.94(9) 3 .
O14 Mg3 O13 179.00(11) 3 2
O14 Mg3 O13 89.55(6) . 2
O14 Mg3 O13 89.20(6) 2 2
O13 Mg3 O13 89.94(9) 3 2
O13 Mg3 O13 89.94(9) . 2
C1 O4 Na1 114.58(13) . .
O7 C4 O6 126.18(17) . .
O7 C4 C3 119.42(15) . .
O6 C4 C3 114.40(15) . .
O7 C4 Na1 44.45(10) . 2_665
O6 C4 Na1 169.00(13) . 2_665
C3 C4 Na1 75.27(9) . 2_665
C3 O5 Fe1 114.84(12) . .
O11 C5 O9 126.11(18) . .
O11 C5 C6 119.75(18) . .
O9 C5 C6 114.13(17) . .
O11 C5 Na1 45.19(11) . 3
O9 C5 Na1 170.04(14) . 3
C6 C5 Na1 74.85(12) . 3
C4 O6 Fe1 114.77(12) . .
O12 C6 O10 126.06(17) . .
O12 C6 C5 120.48(18) . .
O10 C6 C5 113.46(17) . .
O12 C6 Na1 44.97(10) . 3
O10 C6 Na1 169.56(14) . 3
C5 C6 Na1 75.83(12) . 3
C4 O7 Na1 114.25(13) . 2_665
C3 O8 Na1 113.42(13) . 2_665
C5 O9 Fe1 115.25(12) . .
C6 O10 Fe1 115.84(12) . .
C5 O11 Na1 113.21(13) . 3
C6 O12 Na1 113.50(13) . 3
Mg3 O13 H13B 120(3) . .
Mg3 O13 H13A 138(2) . .
H13B O13 H13A 101(3) . .
Mg3 O14 H14B 128.0(19) . .
Mg3 O14 H14A 112(2) . .
H14B O14 H14A 113(3) . .
Mg1 O15 H15B 130.9(18) . .
Mg1 O15 H15A 112(2) . .
H15B O15 H15A 116(3) . .
Mg1 O16 H16B 137.5(18) . .
Mg1 O16 H16A 117(3) . .
H16B O16 H16A 103(3) . .
Mg2 O17 H17B 119(2) . .
Mg2 O17 H17A 135(2) . .
H17B O17 H17A 105(3) . .
Mg2 O18 H18B 109.2(19) . .
Mg2 O18 H18A 131.4(18) . .
H18B O18 H18A 117(3) . .
H19B O19 H19A 108(2) . .
H20B O20 H20A 106(3) . .
H21B O21 H21A 104(3) . .

loop_
_geom_bond_atom_site_label_1
_geom_bond_atom_site_label_2
_geom_bond_distance
_geom_bond_site_symmetry_2
Fe1 O10 2.0003(15) .
Fe1 O5 2.0071(14) .
Fe1 O6 2.0110(16) .
Fe1 O1 2.0143(16) .
Fe1 O9 2.0164(15) .
Fe1 O2 2.0174(16) .
Na1 O3 2.345(2) .
Na1 O4 2.357(2) .
Na1 O12 2.3587(19) 2
Na1 O7 2.361(2) 3_565
Na1 O8 2.371(2) 3_565
Na1 O11 2.373(2) 2
Na1 C6 3.061(2) 2
Na1 C3 3.072(2) 3_565
Na1 C2 3.073(2) .
Na1 C4 3.074(2) 3_565
Na1 C5 3.074(2) 2
Na1 C1 3.0758(19) .
Mg1 O16 2.0661(17) .
Mg1 O16 2.0661(17) 3_565
Mg1 O16 2.0661(17) 2_665
Mg1 O15 2.0733(16) .
Mg1 O15 2.0733(16) 2_665
Mg1 O15 2.0733(16) 3_565
O1 C1 1.289(2) .
C1 O4 1.226(2) .
C1 C2 1.5515(16) .
Mg2 O18 2.0628(17) 3_665
Mg2 O18 2.0628(17) 2_655
Mg2 O18 2.0628(17) .
Mg2 O17 2.0732(18) 3_665
Mg2 O17 2.0732(18) 2_655
Mg2 O17 2.0732(18) .
O2 C2 1.285(2) .
C2 O3 1.229(2) .
C3 O8 1.226(2) .
C3 O5 1.293(2) .
C3 C4 1.554(2) .
Mg3 O14 2.0612(18) 3
Mg3 O14 2.0612(18) .
Mg3 O14 2.0613(18) 2
Mg3 O13 2.0781(18) 3
Mg3 O13 2.0781(18) .
Mg3 O13 2.0782(18) 2
C4 O7 1.225(2) .
C4 O6 1.287(2) .
C5 O11 1.231(2) .
C5 O9 1.280(2) .
C5 C6 1.5526(19) .
C6 O12 1.225(2) .
C6 O10 1.292(2) .
O13 H13B 0.65(3) .
O13 H13A 0.90(3) .
O14 H14B 0.94(3) .
O14 H14A 0.81(3) .
O15 H15B 0.94(3) .
O15 H15A 0.87(3) .
O16 H16B 0.98(3) .
O16 H16A 0.68(3) .
O17 H17B 0.70(3) .
O17 H17A 0.93(3) .
O18 H18B 0.86(3) .
O18 H18A 0.90(3) .
O19 H19B 0.73(3) .
O19 H19A 0.84(3) .
O20 H20B 0.83(2) .
O20 H20A 0.78(3) .
O21 H21B 0.79(3) .
O21 H21A 0.86(3) .
